data_7159179
loop_
_publ_author_name
'Chen, Liying'
'Di, Huiming'
'Liu, Jian'
'Zhang, Jinfeng'
'Wang, Bingfu'
'Jin, Hui'
'Zhang, Lixin'

_publ_section_title
;
 Access to functionalized 2-pyrones through cascade reactions of
 &#x3b1;-halothioesters involving DBU-derived ammonium ylides.
;
_journal_issue 18
_journal_name_full 'Organic &amp; biomolecular chemistry'
_journal_page_first 3756
_journal_page_last 3760
_journal_paper_doi 10.1039/d3ob00042g
_journal_volume 21
_journal_year 2023
_chemical_formula_sum 'C20 H16 O5'
_chemical_formula_weight 336.33
_space_group_crystal_system triclinic
_space_group_IT_number 2
_space_group_name_Hall '-P 1'
_space_group_name_H-M_alt 'P -1'
_atom_sites_solution_hydrogens geom
_audit_creation_method SHELXL-2014/7
_audit_update_record
;
2022-11-24 deposited with the CCDC.	2023-02-06 downloaded from the CCDC.
;
_cell_angle_alpha 77.93(4)
_cell_angle_beta 87.12(4)
_cell_angle_gamma 85.92(4)
_cell_formula_units_Z 2
_cell_length_a 5.588(9)
_cell_length_b 8.349(13)
_cell_length_c 17.87(3)
_cell_measurement_reflns_used 2733
_cell_measurement_temperature 296(2)
_cell_measurement_theta_max 22.84
_cell_measurement_theta_min 2.33
_cell_volume 813(2)
_computing_structure_refinement 'SHELXL-2014/7 (Sheldrick, 2014)'
_diffrn_ambient_temperature 296(2)
_diffrn_measured_fraction_theta_full 0.991
_diffrn_measured_fraction_theta_max 0.991
_diffrn_measurement_device_type CCD
_diffrn_radiation_type MoK\a
_diffrn_radiation_wavelength 0.71073
_diffrn_reflns_av_R_equivalents 0.0740
_diffrn_reflns_av_unetI/netI 0.0580
_diffrn_reflns_Laue_measured_fraction_full 0.991
_diffrn_reflns_Laue_measured_fraction_max 0.991
_diffrn_reflns_limit_h_max 6
_diffrn_reflns_limit_h_min -6
_diffrn_reflns_limit_k_max 9
_diffrn_reflns_limit_k_min -9
_diffrn_reflns_limit_l_max 21
_diffrn_reflns_limit_l_min -21
_diffrn_reflns_number 17096
_diffrn_reflns_point_group_measured_fraction_full 0.991
_diffrn_reflns_point_group_measured_fraction_max 0.991
_diffrn_reflns_theta_full 25.107
_diffrn_reflns_theta_max 25.107
_diffrn_reflns_theta_min 2.531
_exptl_absorpt_coefficient_mu 0.099
_exptl_absorpt_correction_type multi-scan
_exptl_absorpt_process_details sadabs
_exptl_crystal_colour colorless
_exptl_crystal_density_diffrn 1.374
_exptl_crystal_description Block
_exptl_crystal_F_000 352
_exptl_crystal_size_max 0.200
_exptl_crystal_size_mid 0.200
_exptl_crystal_size_min 0.200
_exptl_transmission_factor_max 0.864
_exptl_transmission_factor_min 0.864
_refine_diff_density_max 0.172
_refine_diff_density_min -0.215
_refine_diff_density_rms 0.046
_refine_ls_extinction_method none
_refine_ls_goodness_of_fit_ref 1.047
_refine_ls_hydrogen_treatment constr
_refine_ls_matrix_type full
_refine_ls_number_parameters 227
_refine_ls_number_reflns 2874
_refine_ls_number_restraints 0
_refine_ls_restrained_S_all 1.047
_refine_ls_R_factor_all 0.1139
_refine_ls_R_factor_gt 0.0587
_refine_ls_shift/su_max 0.000
_refine_ls_shift/su_mean 0.000
_refine_ls_structure_factor_coef Fsqd
_refine_ls_weighting_details 'w=1/[\s^2^(Fo^2^)+(0.0819P)^2^+0.0741P] where P=(Fo^2^+2Fc^2^)/3'
_refine_ls_weighting_scheme calc
_refine_ls_wR_factor_gt 0.1303
_refine_ls_wR_factor_ref 0.1632
_reflns_Friedel_coverage 0.000
_reflns_number_gt 1749
_reflns_number_total 2874
_reflns_threshold_expression 'I > 2\s(I)'
_cod_data_source_file d3ob00042g2.cif
_cod_data_source_block 1_a
_cod_depositor_comments 'Adding full bibliography for 7159179--7159180.cif.'
_cod_database_code 7159179
_shelx_shelxl_version_number 2014/7
_shelx_space_group_comment
;
The symmetry employed for this shelxl refinement is uniquely defined
by the following loop, which should always be used as a source of
symmetry information in preference to the above space-group names.
They are only intended as comments.
;
_shelx_estimated_absorpt_t_min 0.980
_shelx_estimated_absorpt_t_max 0.980

loop_
_space_group_symop_operation_xyz
'x, y, z'
'-x, -y, -z'

loop_
_atom_site_label
_atom_site_type_symbol
_atom_site_fract_x
_atom_site_fract_y
_atom_site_fract_z
_atom_site_U_iso_or_equiv
_atom_site_adp_type
_atom_site_occupancy
_atom_site_site_symmetry_order
_atom_site_calc_flag
_atom_site_refinement_flags_posn
_atom_site_refinement_flags_adp
_atom_site_refinement_flags_occupancy
_atom_site_disorder_assembly
_atom_site_disorder_group
C1 C 0.7380(5) 0.9193(4) 0.31229(15) 0.0642(8) Uani 1 1 d . . . . .
H1 H 0.8378 0.9762 0.3362 0.077 Uiso 1 1 calc R U . . .
C2 C 0.7525(6) 0.9393(3) 0.23409(16) 0.0682(9) Uani 1 1 d . . . . .
H2 H 0.8611 1.0097 0.2058 0.082 Uiso 1 1 calc R U . . .
C3 C 0.6102(5) 0.8572(3) 0.19725(15) 0.0595(8) Uani 1 1 d . . . . .
H3 H 0.6214 0.8707 0.1442 0.071 Uiso 1 1 calc R U . . .
C4 C 0.4508(5) 0.7549(4) 0.23941(15) 0.0718(9) Uani 1 1 d . . . . .
H4 H 0.3528 0.6980 0.2149 0.086 Uiso 1 1 calc R U . . .
C5 C 0.4336(5) 0.7349(4) 0.31805(15) 0.0603(8) Uani 1 1 d . . . . .
H5 H 0.3229 0.6654 0.3457 0.072 Uiso 1 1 calc R U . . .
C6 C 0.5777(4) 0.8162(3) 0.35654(13) 0.0404(6) Uani 1 1 d . . . . .
C7 C 0.7106(4) 0.8426(3) 0.56076(14) 0.0426(6) Uani 1 1 d . . . . .
C8 C 0.7229(4) 0.8583(3) 0.47947(13) 0.0426(6) Uani 1 1 d . . . . .
H8 H 0.8464 0.9156 0.4517 0.051 Uiso 1 1 calc R U . . .
C9 C 0.5639(4) 0.7940(3) 0.44078(13) 0.0378(6) Uani 1 1 d . . . . .
C10 C 0.3775(4) 0.7039(3) 0.48631(13) 0.0402(6) Uani 1 1 d . . . . .
H10 H 0.2654 0.6557 0.4627 0.048 Uiso 1 1 calc R U . . .
C11 C 0.3657(4) 0.6895(3) 0.56177(13) 0.0386(6) Uani 1 1 d . . . . .
C12 C 0.1755(4) 0.6030(3) 0.61244(14) 0.0412(6) Uani 1 1 d . . . . .
C13 C -0.0094(5) 0.5517(3) 0.73481(14) 0.0548(7) Uani 1 1 d . . . . .
H13A H 0.0176 0.4332 0.7468 0.066 Uiso 1 1 calc R U . . .
H13B H -0.1623 0.5789 0.7104 0.066 Uiso 1 1 calc R U . . .
C14 C -0.0126(5) 0.6176(3) 0.80641(13) 0.0482(7) Uani 1 1 d . . . . .
C15 C -0.2038(5) 0.7185(4) 0.82463(16) 0.0600(8) Uani 1 1 d . . . . .
H15 H -0.3293 0.7478 0.7913 0.072 Uiso 1 1 calc R U . . .
C16 C -0.2111(5) 0.7766(4) 0.89168(16) 0.0645(8) Uani 1 1 d . . . . .
H16 H -0.3425 0.8429 0.9034 0.077 Uiso 1 1 calc R U . . .
C17 C -0.0263(6) 0.7372(3) 0.94104(15) 0.0558(7) Uani 1 1 d . . . . .
C18 C 0.1655(5) 0.6389(3) 0.92342(15) 0.0604(8) Uani 1 1 d . . . . .
H18 H 0.2926 0.6122 0.9563 0.072 Uiso 1 1 calc R U . . .
C19 C 0.1708(5) 0.5790(3) 0.85660(15) 0.0597(8) Uani 1 1 d . . . . .
H19 H 0.3014 0.5112 0.8455 0.072 Uiso 1 1 calc R U . . .
C20 C 0.1503(7) 0.7837(5) 1.05299(18) 0.0909(11) Uani 1 1 d . . . . .
H20A H 0.1859 0.6694 1.0739 0.136 Uiso 1 1 calc R U . . .
H20B H 0.1150 0.8409 1.0940 0.136 Uiso 1 1 calc R U . . .
H20C H 0.2863 0.8285 1.0229 0.136 Uiso 1 1 calc R U . . .
O1 O 0.8442(3) 0.8971(2) 0.59926(10) 0.0532(5) Uani 1 1 d . . . . .
O2 O 0.5251(3) 0.75531(19) 0.60040(8) 0.0438(5) Uani 1 1 d . . . . .
O3 O 0.0320(3) 0.5253(2) 0.58921(9) 0.0532(5) Uani 1 1 d . . . . .
O4 O 0.1832(3) 0.6247(2) 0.68365(9) 0.0482(5) Uani 1 1 d . . . . .
O5 O -0.0509(4) 0.8020(2) 1.00608(11) 0.0764(7) Uani 1 1 d . . . . .

loop_
_atom_site_aniso_label
_atom_site_aniso_U_11
_atom_site_aniso_U_22
_atom_site_aniso_U_33
_atom_site_aniso_U_23
_atom_site_aniso_U_13
_atom_site_aniso_U_12
C1 0.077(2) 0.076(2) 0.0459(17) -0.0167(14) 0.0037(15) -0.0386(17)
C2 0.086(2) 0.072(2) 0.0498(18) -0.0124(15) 0.0147(15) -0.0385(17)
C3 0.0651(19) 0.0733(19) 0.0401(15) -0.0084(14) -0.0015(14) -0.0138(16)
C4 0.071(2) 0.106(2) 0.0435(18) -0.0153(16) -0.0031(15) -0.0396(19)
C5 0.0602(18) 0.082(2) 0.0416(16) -0.0096(14) 0.0024(13) -0.0330(16)
C6 0.0396(14) 0.0432(14) 0.0387(14) -0.0087(11) 0.0008(11) -0.0052(12)
C7 0.0384(15) 0.0436(15) 0.0465(16) -0.0094(12) -0.0015(12) -0.0065(12)
C8 0.0384(14) 0.0439(14) 0.0445(15) -0.0054(12) 0.0007(12) -0.0078(12)
C9 0.0344(14) 0.0372(13) 0.0430(14) -0.0111(11) -0.0026(11) -0.0020(11)
C10 0.0405(15) 0.0416(14) 0.0418(15) -0.0138(11) -0.0033(11) -0.0086(11)
C11 0.0398(14) 0.0360(13) 0.0421(15) -0.0107(11) -0.0050(12) -0.0056(11)
C12 0.0446(15) 0.0393(14) 0.0399(15) -0.0071(11) -0.0031(12) -0.0050(12)
C13 0.0550(17) 0.0657(18) 0.0440(16) -0.0057(13) 0.0056(13) -0.0278(14)
C14 0.0486(17) 0.0586(17) 0.0364(14) -0.0030(12) 0.0035(13) -0.0215(14)
C15 0.0514(18) 0.076(2) 0.0527(18) -0.0090(15) -0.0088(14) -0.0118(16)
C16 0.0587(19) 0.073(2) 0.064(2) -0.0202(16) -0.0010(16) -0.0006(15)
C17 0.067(2) 0.0611(18) 0.0397(16) -0.0096(13) 0.0062(15) -0.0174(16)
C18 0.063(2) 0.076(2) 0.0432(16) -0.0125(15) -0.0137(14) -0.0072(17)
C19 0.0568(18) 0.0712(19) 0.0520(17) -0.0149(15) -0.0034(15) -0.0018(15)
C20 0.115(3) 0.112(3) 0.054(2) -0.0264(19) -0.014(2) -0.027(2)
O1 0.0499(11) 0.0633(12) 0.0504(11) -0.0137(9) -0.0105(9) -0.0175(9)
O2 0.0408(10) 0.0534(10) 0.0397(10) -0.0109(8) -0.0037(8) -0.0134(8)
O3 0.0551(11) 0.0597(11) 0.0498(11) -0.0163(9) -0.0008(9) -0.0239(10)
O4 0.0504(11) 0.0612(11) 0.0349(10) -0.0089(8) 0.0010(8) -0.0216(9)
O5 0.0904(16) 0.0892(16) 0.0564(13) -0.0293(11) 0.0029(12) -0.0129(12)

loop_
_atom_type_symbol
_atom_type_description
_atom_type_scat_dispersion_real
_atom_type_scat_dispersion_imag
_atom_type_scat_source
C C 0.0033 0.0016 'International Tables Vol C Tables 4.2.6.8 and 6.1.1.4'
H H 0.0000 0.0000 'International Tables Vol C Tables 4.2.6.8 and 6.1.1.4'
O O 0.0106 0.0060 'International Tables Vol C Tables 4.2.6.8 and 6.1.1.4'

loop_
_geom_angle_atom_site_label_1
_geom_angle_atom_site_label_2
_geom_angle_atom_site_label_3
_geom_angle
_geom_angle_site_symmetry_1
_geom_angle_site_symmetry_3
_geom_angle_publ_flag
C2 C1 C6 121.4(3) . . ?
C2 C1 H1 119.3 . . ?
C6 C1 H1 119.3 . . ?
C3 C2 C1 120.9(3) . . ?
C3 C2 H2 119.6 . . ?
C1 C2 H2 119.6 . . ?
C2 C3 C4 118.9(3) . . ?
C2 C3 H3 120.5 . . ?
C4 C3 H3 120.5 . . ?
C3 C4 C5 120.6(3) . . ?
C3 C4 H4 119.7 . . ?
C5 C4 H4 119.7 . . ?
C4 C5 C6 121.3(3) . . ?
C4 C5 H5 119.3 . . ?
C6 C5 H5 119.3 . . ?
C5 C6 C1 116.8(2) . . ?
C5 C6 C9 121.9(2) . . ?
C1 C6 C9 121.3(2) . . ?
O1 C7 O2 116.0(2) . . ?
O1 C7 C8 127.4(2) . . ?
O2 C7 C8 116.6(2) . . ?
C9 C8 C7 123.5(2) . . ?
C9 C8 H8 118.3 . . ?
C7 C8 H8 118.3 . . ?
C8 C9 C10 116.4(2) . . ?
C8 C9 C6 122.1(2) . . ?
C10 C9 C6 121.5(2) . . ?
C11 C10 C9 120.2(2) . . ?
C11 C10 H10 119.9 . . ?
C9 C10 H10 119.9 . . ?
C10 C11 O2 123.2(2) . . ?
C10 C11 C12 123.5(2) . . ?
O2 C11 C12 113.3(2) . . ?
O3 C12 O4 125.7(2) . . ?
O3 C12 C11 122.4(2) . . ?
O4 C12 C11 111.9(2) . . ?
O4 C13 C14 108.3(2) . . ?
O4 C13 H13A 110.0 . . ?
C14 C13 H13A 110.0 . . ?
O4 C13 H13B 110.0 . . ?
C14 C13 H13B 110.0 . . ?
H13A C13 H13B 108.4 . . ?
C19 C14 C15 117.8(3) . . ?
C19 C14 C13 121.6(3) . . ?
C15 C14 C13 120.6(3) . . ?
C16 C15 C14 121.0(3) . . ?
C16 C15 H15 119.5 . . ?
C14 C15 H15 119.5 . . ?
C17 C16 C15 120.5(3) . . ?
C17 C16 H16 119.8 . . ?
C15 C16 H16 119.8 . . ?
C16 C17 C18 119.2(3) . . ?
C16 C17 O5 115.8(3) . . ?
C18 C17 O5 124.9(3) . . ?
C17 C18 C19 120.1(3) . . ?
C17 C18 H18 119.9 . . ?
C19 C18 H18 119.9 . . ?
C14 C19 C18 121.3(3) . . ?
C14 C19 H19 119.3 . . ?
C18 C19 H19 119.3 . . ?
O5 C20 H20A 109.5 . . ?
O5 C20 H20B 109.5 . . ?
H20A C20 H20B 109.5 . . ?
O5 C20 H20C 109.5 . . ?
H20A C20 H20C 109.5 . . ?
H20B C20 H20C 109.5 . . ?
C11 O2 C7 120.1(2) . . ?
C12 O4 C13 114.33(19) . . ?
C17 O5 C20 117.5(3) . . ?

loop_
_geom_bond_atom_site_label_1
_geom_bond_atom_site_label_2
_geom_bond_distance
_geom_bond_site_symmetry_2
_geom_bond_publ_flag
C1 C2 1.371(4) . ?
C1 C6 1.386(4) . ?
C1 H1 0.9300 . ?
C2 C3 1.362(4) . ?
C2 H2 0.9300 . ?
C3 C4 1.365(4) . ?
C3 H3 0.9300 . ?
C4 C5 1.379(4) . ?
C4 H4 0.9300 . ?
C5 C6 1.383(4) . ?
C5 H5 0.9300 . ?
C6 C9 1.477(4) . ?
C7 O1 1.211(3) . ?
C7 O2 1.388(3) . ?
C7 C8 1.430(4) . ?
C8 C9 1.356(3) . ?
C8 H8 0.9300 . ?
C9 C10 1.444(4) . ?
C10 C11 1.327(4) . ?
C10 H10 0.9300 . ?
C11 O2 1.364(3) . ?
C11 C12 1.487(4) . ?
C12 O3 1.207(3) . ?
C12 O4 1.326(3) . ?
C13 O4 1.459(3) . ?
C13 C14 1.494(4) . ?
C13 H13A 0.9700 . ?
C13 H13B 0.9700 . ?
C14 C19 1.373(4) . ?
C14 C15 1.382(4) . ?
C15 C16 1.381(4) . ?
C15 H15 0.9300 . ?
C16 C17 1.369(4) . ?
C16 H16 0.9300 . ?
C17 C18 1.368(4) . ?
C17 O5 1.378(4) . ?
C18 C19 1.386(4) . ?
C18 H18 0.9300 . ?
C19 H19 0.9300 . ?
C20 O5 1.417(4) . ?
C20 H20A 0.9600 . ?
C20 H20B 0.9600 . ?
C20 H20C 0.9600 . ?

loop_
_geom_torsion_atom_site_label_1
_geom_torsion_atom_site_label_2
_geom_torsion_atom_site_label_3
_geom_torsion_atom_site_label_4
_geom_torsion
_geom_torsion_site_symmetry_1
_geom_torsion_site_symmetry_2
_geom_torsion_site_symmetry_3
_geom_torsion_site_symmetry_4
_geom_torsion_publ_flag
C6 C1 C2 C3 -0.4(5) . . . . ?
C1 C2 C3 C4 0.3(5) . . . . ?
C2 C3 C4 C5 0.1(5) . . . . ?
C3 C4 C5 C6 -0.6(5) . . . . ?
C4 C5 C6 C1 0.6(4) . . . . ?
C4 C5 C6 C9 -179.0(3) . . . . ?
C2 C1 C6 C5 -0.1(4) . . . . ?
C2 C1 C6 C9 179.5(3) . . . . ?
O1 C7 C8 C9 -179.5(2) . . . . ?
O2 C7 C8 C9 0.5(3) . . . . ?
C7 C8 C9 C10 -1.0(3) . . . . ?
C7 C8 C9 C6 178.3(2) . . . . ?
C5 C6 C9 C8 172.3(2) . . . . ?
C1 C6 C9 C8 -7.3(4) . . . . ?
C5 C6 C9 C10 -8.5(4) . . . . ?
C1 C6 C9 C10 171.9(2) . . . . ?
C8 C9 C10 C11 1.1(3) . . . . ?
C6 C9 C10 C11 -178.2(2) . . . . ?
C9 C10 C11 O2 -0.7(3) . . . . ?
C9 C10 C11 C12 178.2(2) . . . . ?
C10 C11 C12 O3 7.7(4) . . . . ?
O2 C11 C12 O3 -173.4(2) . . . . ?
C10 C11 C12 O4 -171.3(2) . . . . ?
O2 C11 C12 O4 7.7(3) . . . . ?
O4 C13 C14 C19 -67.7(3) . . . . ?
O4 C13 C14 C15 113.1(3) . . . . ?
C19 C14 C15 C16 -0.9(4) . . . . ?
C13 C14 C15 C16 178.3(2) . . . . ?
C14 C15 C16 C17 1.1(4) . . . . ?
C15 C16 C17 C18 -0.3(4) . . . . ?
C15 C16 C17 O5 179.7(2) . . . . ?
C16 C17 C18 C19 -0.6(4) . . . . ?
O5 C17 C18 C19 179.4(2) . . . . ?
C15 C14 C19 C18 0.0(4) . . . . ?
C13 C14 C19 C18 -179.2(2) . . . . ?
C17 C18 C19 C14 0.7(4) . . . . ?
C10 C11 O2 C7 0.2(3) . . . . ?
C12 C11 O2 C7 -178.81(18) . . . . ?
O1 C7 O2 C11 179.97(19) . . . . ?
C8 C7 O2 C11 0.0(3) . . . . ?
O3 C12 O4 C13 -2.9(3) . . . . ?
C11 C12 O4 C13 176.08(19) . . . . ?
C14 C13 O4 C12 -167.0(2) . . . . ?
C16 C17 O5 C20 -171.2(3) . . . . ?
C18 C17 O5 C20 8.8(4) . . . . ?
